data_7043151
loop_
_publ_author_name
'Gupta, Anoop K.'
'De, Dinesh'
'Bharadwaj, Parimal K.'

_publ_section_title
;
 A NbO type Cu(II) metal--organic framework showing efficient catalytic
 activity in Friedl\"ander and Henry reactions
;
_journal_name_full 'Dalton Trans.'
_journal_paper_doi 10.1039/C7DT01595J
_journal_year 2017
_chemical_formula_moiety '0.06(C180 H126 Cu18 N18 O90)'
_chemical_formula_sum 'C10 H7 Cu N O5'
_chemical_formula_weight 284.71
_space_group_crystal_system trigonal
_space_group_IT_number 166
_space_group_name_Hall '-R 3 2"'
_space_group_name_H-M_alt 'R -3 m'
_symmetry_space_group_name_Hall '-R 3 2"'
_symmetry_space_group_name_H-M 'R -3 m :H'
_atom_sites_solution_hydrogens geom
_audit_creation_date 2017-05-18
_audit_creation_method
;
Olex2 1.2-dev
(compiled 2017.03.28 svn.r3405 for OlexSys, GUI svn.r3563)
;
_audit_update_record
;
2017-05-26 deposited with the CCDC.
2017-05-29 downloaded from the CCDC.
;
_cell_angle_alpha 90
_cell_angle_beta 90
_cell_angle_gamma 120
_cell_formula_units_Z 18
_cell_length_a 18.604(5)
_cell_length_b 18.604(5)
_cell_length_c 37.123(5)
_cell_measurement_reflns_used 7626
_cell_measurement_temperature 100(2)
_cell_measurement_theta_max 21.46
_cell_measurement_theta_min 2.53
_cell_volume 11127(4)
_computing_cell_refinement 'SAINT v8.34A (Bruker, 2013)'
_computing_data_reduction 'SAINT v8.34A (Bruker, 2013)'
_computing_molecular_graphics 'Olex2 (Dolomanov et al., 2009)'
_computing_publication_material 'Olex2 (Dolomanov et al., 2009)'
_computing_structure_refinement 'ShelXL (Sheldrick, 2015)'
_diffrn_ambient_temperature 100(2)
_diffrn_measured_fraction_theta_full 0.998
_diffrn_measured_fraction_theta_max 0.998
_diffrn_measurement_device_type 'Bruker APEX-II CCD'
_diffrn_measurement_method '\f and \w scans'
_diffrn_radiation_type MoK\a
_diffrn_radiation_wavelength 0.71069
_diffrn_reflns_av_R_equivalents 0.1756
_diffrn_reflns_av_unetI/netI 0.0747
_diffrn_reflns_Laue_measured_fraction_full 0.998
_diffrn_reflns_Laue_measured_fraction_max 0.998
_diffrn_reflns_limit_h_max 22
_diffrn_reflns_limit_h_min -22
_diffrn_reflns_limit_k_max 22
_diffrn_reflns_limit_k_min -22
_diffrn_reflns_limit_l_max 44
_diffrn_reflns_limit_l_min -44
_diffrn_reflns_number 41802
_diffrn_reflns_point_group_measured_fraction_full 0.998
_diffrn_reflns_point_group_measured_fraction_max 0.998
_diffrn_reflns_theta_full 25.240
_diffrn_reflns_theta_max 25.499
_diffrn_reflns_theta_min 2.533
_exptl_absorpt_coefficient_mu 0.887
_exptl_absorpt_correction_T_max 0.7457
_exptl_absorpt_correction_T_min 0.5936
_exptl_absorpt_correction_type empirical
_exptl_absorpt_process_details
;
SADABS-2014/4 (Bruker,2014/4) was used for absorption correction.
wR2(int) was 0.0770 before and 0.0627 after correction.
The Ratio of minimum to maximum transmission is 0.7960.
The \l/2 correction factor is 0.00150.
;
_exptl_crystal_colour Blue
_exptl_crystal_density_diffrn 0.765
_exptl_crystal_description Block
_exptl_crystal_F_000 2574
_exptl_crystal_size_max 0.28
_exptl_crystal_size_mid 0.22
_exptl_crystal_size_min 0.17
_platon_squeeze_details
;
TITL 30janc in R -3
CELL   18.6040   18.6040   37.1230     90.00     90.00    120.00
SPGR R-3m
# Solvent Accessible Volume =      7638
# Electrons Found in S.A.V. =      1488
# Note: Atoms in Void as Cxxx and Qxxx all others
C101 1.001 1.005 0.390 !       3.37 eA-3
C102 0.062 0.940 0.211 !       2.21 eA-3
C103 1.000 0.998 0.289 !       2.16 eA-3
Q104 0.951 0.470 0.001 !       2.00 eA-3
C105 0.309 0.153 0.398 !       1.93 eA-3
C106 0.971 0.481 0.735 !       1.90 eA-3
C107 0.234 0.748 0.080 !       1.87 eA-3
C108 0.668 0.332 0.916 !       1.86 eA-3
C109 1.001 0.998 0.265 !       1.86 eA-3
C110 0.999 1.005 0.367 !       1.83 eA-3
C111 0.625 0.247 0.100 !       1.82 eA-3
C112 0.127 0.876 0.194 !       1.77 eA-3
C113 1.000 1.005 0.219 !       1.74 eA-3
C114 0.284 0.138 0.813 !       1.73 eA-3
Q115 0.078 0.545 0.053 !       1.65 eA-3
C116 0.770 0.106 0.397 !       1.61 eA-3
C117 0.230 0.894 0.603 !       1.61 eA-3
Q118 0.265 0.128 0.611 !       1.59 eA-3
Q119 0.860 0.128 0.611 !       1.58 eA-3
Q120 0.844 0.701 0.609 !       1.48 eA-3
C121 0.626 0.308 0.093 !       1.46 eA-3
C122 0.300 0.214 0.958 !       1.46 eA-3
C123 0.380 0.184 0.547 !       1.40 eA-3
C124 0.809 0.184 0.548 !       1.40 eA-3
C125 0.609 0.384 0.149 !       1.38 eA-3
C126 1.000 0.998 0.242 !       1.38 eA-3
C127 0.812 0.904 0.133 !       1.32 eA-3
C128 0.049 0.954 0.108 !       1.31 eA-3
C129 0.176 0.424 0.493 !       1.30 eA-3
C130 0.782 0.889 0.155 !       1.27 eA-3
C131 0.454 0.028 0.742 !       1.27 eA-3
C132 0.866 0.215 0.390 !       1.26 eA-3
C133 0.859 0.731 0.781 !       1.26 eA-3
C134 0.736 0.606 0.384 !       1.25 eA-3
C135 0.231 0.762 0.486 !       1.23 eA-3
Q136 0.502 0.503 0.132 !       1.21 eA-3
C137 0.889 0.451 0.178 !       1.21 eA-3
C138 0.874 0.634 0.925 !       1.18 eA-3
C139 0.689 0.315 0.429 !       1.16 eA-3
C140 0.562 0.078 0.296 !       1.16 eA-3
C141 0.999 0.998 0.446 !       1.16 eA-3
C142 0.478 0.928 0.251 !       1.15 eA-3
C143 0.949 0.030 0.800 !       1.15 eA-3
C144 0.640 0.281 0.413 !       1.12 eA-3
C145 0.809 0.589 0.917 !       1.11 eA-3
Q146 0.815 0.108 0.619 !       1.11 eA-3
C147 0.757 0.566 0.920 !       1.10 eA-3
C148 0.579 0.418 0.132 !       1.09 eA-3
C149 0.826 0.441 0.216 !       1.08 eA-3
C150 0.302 0.702 0.052 !       1.08 eA-3
C151 1.000 0.994 0.016 !       1.06 eA-3
C152 0.736 0.514 0.304 !       1.06 eA-3
C153 0.235 0.497 0.556 !       1.06 eA-3
C154 0.497 0.762 0.554 !       1.06 eA-3
Q155 0.749 0.906 0.343 !       1.04 eA-3
C156 0.153 0.102 0.882 !       1.02 eA-3
C157 0.091 0.896 0.212 !       1.02 eA-3
C158 0.232 0.125 0.006 !       1.01 eA-3
C159 0.973 0.947 0.906 !       1.01 eA-3
Q160 0.595 0.793 0.227 !       1.00 eA-3
C161 0.796 0.449 0.234 !       0.98 eA-3
Q162 0.782 0.707 0.380 !       0.97 eA-3
C163 0.375 0.124 0.814 !       0.97 eA-3
C164 0.370 0.629 0.252 !       0.97 eA-3
C165 0.887 0.016 0.899 !       0.97 eA-3
C166 0.904 0.421 0.190 !       0.96 eA-3
C167 0.971 0.032 0.007 !       0.95 eA-3
C168 0.784 0.395 0.375 !       0.95 eA-3
C169 0.142 0.276 0.484 !       0.95 eA-3
C170 0.174 0.658 0.757 !       0.94 eA-3
C171 0.941 0.893 0.399 !       0.94 eA-3
C172 0.985 0.012 0.195 !       0.94 eA-3
C173 0.127 0.037 0.088 !       0.93 eA-3
C174 0.094 0.550 0.672 !       0.93 eA-3
C175 0.112 0.062 0.015 !       0.92 eA-3
C176 1.000 1.000 0.500 !       0.92 eA-3
C177 0.109 0.392 0.149 !       0.92 eA-3
C178 0.439 0.566 0.202 !       0.91 eA-3
C179 0.534 0.543 0.140 !       0.91 eA-3
C180 0.704 0.299 0.476 !       0.91 eA-3
C181 0.341 0.227 0.421 !       0.89 eA-3
C182 0.593 0.609 0.256 !       0.89 eA-3
C183 0.030 0.763 0.468 !       0.89 eA-3
C184 0.970 0.237 0.532 !       0.89 eA-3
Q185 0.189 0.091 0.610 !       0.89 eA-3
C186 0.092 0.542 0.891 !       0.89 eA-3
Q187 0.640 0.557 0.869 !       0.88 eA-3
C188 0.089 0.056 0.742 !       0.88 eA-3
C189 0.455 0.959 0.827 !       0.87 eA-3
C190 0.812 0.449 0.132 !       0.86 eA-3
C191 0.722 0.746 0.494 !       0.86 eA-3
C192 0.171 0.191 0.063 !       0.86 eA-3
Q193 0.922 0.847 0.584 !       0.86 eA-3
C194 0.811 0.184 0.821 !       0.86 eA-3
C195 0.298 0.695 0.312 !       0.86 eA-3
C196 0.498 0.956 0.827 !       0.86 eA-3
Q197 0.158 0.846 0.788 !       0.85 eA-3
C198 0.330 0.671 0.772 !       0.85 eA-3
C199 0.313 0.623 0.111 !       0.84 eA-3
;
_refine_diff_density_max 1.331
_refine_diff_density_min -0.533
_refine_diff_density_rms 0.116
_refine_ls_extinction_method none
_refine_ls_goodness_of_fit_ref 1.060
_refine_ls_hydrogen_treatment constr
_refine_ls_matrix_type full
_refine_ls_number_parameters 100
_refine_ls_number_reflns 2543
_refine_ls_number_restraints 116
_refine_ls_restrained_S_all 1.067
_refine_ls_R_factor_all 0.1557
_refine_ls_R_factor_gt 0.0915
_refine_ls_shift/su_max 0.000
_refine_ls_shift/su_mean 0.000
_refine_ls_structure_factor_coef Fsqd
_refine_ls_weighting_details 'w=1/[\s^2^(Fo^2^)+(0.1698P)^2^+34.9172P] where P=(Fo^2^+2Fc^2^)/3'
_refine_ls_weighting_scheme calc
_refine_ls_wR_factor_gt 0.2509
_refine_ls_wR_factor_ref 0.2959
_reflns_Friedel_coverage 0.000
_reflns_number_gt 1450
_reflns_number_total 2543
_reflns_threshold_expression 'I > 2\s(I)'
_cod_data_source_file c7dt01595j2.cif
_cod_data_source_block 30janc_sq
_cod_original_cell_volume 11127(6)
_cod_database_code 7043151
_shelx_shelxl_version_number 2014/7
_shelx_space_group_comment
;
The symmetry employed for this shelxl refinement is uniquely defined
by the following loop, which should always be used as a source of
symmetry information in preference to the above space-group names.
They are only intended as comments.
;
_shelx_estimated_absorpt_t_max 0.864
_shelx_estimated_absorpt_t_min 0.789
_olex2_refinement_description
;
1. Fixed Uiso
 At 1.2 times of:
  All C(H) groups, All C(H,H) groups
2. Restrained distances
 N1B-N1A
 0.6 with sigma of 0.02
 C6B-C6A
 0.7 with sigma of 0.02
 N1B-C5 \\sim N1A-C5
 with sigma of 0.001
 N1A-C6B \\sim N1B-C6A
 with sigma of 0.001
3. Rigid bond restraints
 All non-hydrogen atoms
 with sigma for 1-2 distances of 0.01 and sigma for 1-3 distances of 0.01
4. Uiso/Uaniso restraints and constraints
Uanis(C6A) \\sim Ueq: with sigma of 0.01 and sigma for terminal atoms of 0.02
Uanis(C6B) \\sim Ueq: with sigma of 0.01 and sigma for terminal atoms of 0.02
5. Rigid body (RIGU) restrains
 C4, Cu1, O2, O3, OW1, C1, C2, C3, C5, N1B, C6A
 with sigma for 1-2 distances of 0.004 and sigma for 1-3 distances of 0.004
 C6A, N1B, C5, C4
 with sigma for 1-2 distances of 0.001 and sigma for 1-3 distances of 0.001
 C4, C5, N1A, C6B
 with sigma for 1-2 distances of 0.001 and sigma for 1-3 distances of 0.001
6. Others
 Fixed Sof: N1B(0.25) C6B(0.5) H6BA(0.5) H6BB(0.5) N1A(0.25) C6A(0.5)
 H6AA(0.5) H6AB(0.5)
7.a Secondary CH2 refined with riding coordinates:
 C6B(H6BA,H6BB), C6A(H6AA,H6AB)
7.b Aromatic/amide H refined with riding coordinates:
 C4(H4), C3(H3)
;
_olex2_submission_special_instructions 'No special instructions were received'

loop_
_space_group_symop_operation_xyz
'x, y, z'
'-y, x-y, z'
'-x+y, -x, z'
'x-y, -y, -z'
'-x, -x+y, -z'
'y, x, -z'
'x+2/3, y+1/3, z+1/3'
'-y+2/3, x-y+1/3, z+1/3'
'-x+y+2/3, -x+1/3, z+1/3'
'x-y+2/3, -y+1/3, -z+1/3'
'-x+2/3, -x+y+1/3, -z+1/3'
'y+2/3, x+1/3, -z+1/3'
'x+1/3, y+2/3, z+2/3'
'-y+1/3, x-y+2/3, z+2/3'
'-x+y+1/3, -x+2/3, z+2/3'
'x-y+1/3, -y+2/3, -z+2/3'
'-x+1/3, -x+y+2/3, -z+2/3'
'y+1/3, x+2/3, -z+2/3'
'-x, -y, -z'
'y, -x+y, -z'
'x-y, x, -z'
'-x+y, y, z'
'x, x-y, z'
'-y, -x, z'
'-x+2/3, -y+1/3, -z+1/3'
'y+2/3, -x+y+1/3, -z+1/3'
'x-y+2/3, x+1/3, -z+1/3'
'-x+y+2/3, y+1/3, z+1/3'
'x+2/3, x-y+1/3, z+1/3'
'-y+2/3, -x+1/3, z+1/3'
'-x+1/3, -y+2/3, -z+2/3'
'y+1/3, -x+y+2/3, -z+2/3'
'x-y+1/3, x+2/3, -z+2/3'
'-x+y+1/3, y+2/3, z+2/3'
'x+1/3, x-y+2/3, z+2/3'
'-y+1/3, -x+2/3, z+2/3'

loop_
_atom_site_label
_atom_site_type_symbol
_atom_site_fract_x
_atom_site_fract_y
_atom_site_fract_z
_atom_site_U_iso_or_equiv
_atom_site_adp_type
_atom_site_occupancy
_atom_site_site_symmetry_order
_atom_site_calc_flag
_atom_site_refinement_flags_posn
_atom_site_refinement_flags_adp
_atom_site_refinement_flags_occupancy
_atom_site_disorder_assembly
_atom_site_disorder_group
Cu1 Cu 0.04664(6) 0.52332(3) 0.02926(3) 0.0508(5) Uani 1 2 d S TU P . .
O2 O 0.1110(3) 0.6278(3) 0.00468(13) 0.0627(13) Uani 1 1 d . U . . .
C1 C 0.0928(4) 0.6377(5) -0.0267(2) 0.0586(17) Uani 1 1 d . U . . .
O3 O -0.0319(3) 0.5574(4) 0.04508(13) 0.0710(15) Uani 1 1 d . U . . .
C4 C 0.1354(5) 0.7378(5) -0.0772(2) 0.076(2) Uani 1 1 d . U . . .
H4 H 0.0841 0.7003 -0.0883 0.091 Uiso 1 1 calc R . . . .
N1B N 0.1682(5) 0.8318(5) -0.1268(4) 0.095(4) Uani 0.5 2 d DS TU P A 1
C2 C 0.1518(4) 0.7215(4) -0.04429(19) 0.0610(18) Uani 1 1 d . U . . .
C5 C 0.1918(4) 0.8082(4) -0.0953(3) 0.089(3) Uani 1 2 d DS TU P . .
C3 C 0.2235(3) 0.7765(3) -0.0262(3) 0.056(2) Uani 1 2 d S TU P . .
H3 H 0.2344 0.7656 -0.0025 0.067 Uiso 1 2 calc RS T P . .
C6B C 0.2216(16) 0.9059(9) -0.1457(6) 0.105(5) Uani 0.5 1 d D U . A 2
H6BA H 0.2729 0.9459 -0.1330 0.126 Uiso 0.5 1 calc R . . A 2
H6BB H 0.1797 0.9238 -0.1442 0.126 Uiso 0.5 1 calc R . . A 2
OW1 O 0.1117(5) 0.5559(2) 0.08008(19) 0.085(2) Uani 1 2 d S TU P . .
N1A N 0.1868(5) 0.8132(5) -0.1326(3) 0.090(4) Uani 0.5 2 d DS TU P A 2
C6A C 0.2449(10) 0.8803(15) -0.1531(5) 0.110(6) Uani 0.5 1 d D U . A 1
H6AA H 0.2926 0.9261 -0.1404 0.132 Uiso 0.5 1 calc R . . A 1
H6AB H 0.2625 0.8425 -0.1636 0.132 Uiso 0.5 1 calc R . . A 1

loop_
_atom_site_aniso_label
_atom_site_aniso_U_11
_atom_site_aniso_U_22
_atom_site_aniso_U_33
_atom_site_aniso_U_23
_atom_site_aniso_U_13
_atom_site_aniso_U_12
Cu1 0.0239(6) 0.0573(7) 0.0602(9) -0.0021(3) -0.0043(5) 0.0120(3)
O2 0.042(2) 0.054(3) 0.072(3) -0.005(2) -0.004(2) 0.008(2)
C1 0.039(3) 0.064(4) 0.059(3) -0.004(3) 0.006(3) 0.015(3)
O3 0.042(3) 0.108(4) 0.072(3) -0.016(3) -0.011(2) 0.044(3)
C4 0.061(4) 0.060(3) 0.069(3) -0.002(3) -0.010(3) 0.003(3)
N1B 0.080(5) 0.080(5) 0.082(4) 0.012(3) -0.012(3) 0.007(5)
C2 0.044(3) 0.056(4) 0.063(3) -0.006(3) 0.000(3) 0.010(3)
C5 0.072(3) 0.072(3) 0.080(4) 0.009(2) -0.009(2) 0.005(4)
C3 0.050(3) 0.050(3) 0.058(5) -0.006(2) 0.006(2) 0.016(4)
C6B 0.110(10) 0.080(5) 0.087(6) 0.010(4) -0.011(6) 0.018(5)
OW1 0.060(4) 0.103(5) 0.077(4) -0.0167(19) -0.033(4) 0.030(2)
N1A 0.079(5) 0.079(5) 0.079(4) 0.009(2) -0.009(2) 0.014(5)
C6A 0.078(6) 0.115(9) 0.088(5) 0.024(6) -0.010(4) 0.011(6)

loop_
_atom_type_symbol
_atom_type_description
_atom_type_scat_dispersion_real
_atom_type_scat_dispersion_imag
_atom_type_scat_source
C C 0.0033 0.0016 'International Tables Vol C Tables 4.2.6.8 and 6.1.1.4'
H H 0.0000 0.0000 'International Tables Vol C Tables 4.2.6.8 and 6.1.1.4'
Cu Cu 0.3201 1.2651 'International Tables Vol C Tables 4.2.6.8 and 6.1.1.4'
N N 0.0061 0.0033 'International Tables Vol C Tables 4.2.6.8 and 6.1.1.4'
O O 0.0106 0.0060 'International Tables Vol C Tables 4.2.6.8 and 6.1.1.4'

loop_
_geom_angle_atom_site_label_1
_geom_angle_atom_site_label_2
_geom_angle_atom_site_label_3
_geom_angle
_geom_angle_site_symmetry_1
_geom_angle_site_symmetry_3
O2 Cu1 Cu1 85.23(14) . 19_565
O2 Cu1 Cu1 85.23(14) 23_565 19_565
O2 Cu1 O2 88.4(3) 23_565 .
O2 Cu1 O3 168.25(19) 23_565 .
O2 Cu1 O3 168.26(19) . 23_565
O2 Cu1 O3 90.2(2) . .
O2 Cu1 O3 90.2(2) 23_565 23_565
O2 Cu1 OW1 98.8(2) 23_565 .
O2 Cu1 OW1 98.8(2) . .
O3 Cu1 Cu1 83.03(14) 23_565 19_565
O3 Cu1 Cu1 83.03(14) . 19_565
O3 Cu1 O3 88.7(3) . 23_565
O3 Cu1 OW1 93.0(2) . .
O3 Cu1 OW1 93.0(2) 23_565 .
OW1 Cu1 Cu1 174.4(2) . 19_565
C1 O2 Cu1 120.8(4) . .
O2 C1 C2 115.9(6) . .
O3 C1 O2 128.3(7) 5 .
O3 C1 C2 115.8(6) 5 .
C1 O3 Cu1 122.4(5) 5 .
C2 C4 C5 120.8(8) . .
C5 N1B C6A 111.1(11) . .
C5 N1B C6A 111.1(11) . 24_665
C6A N1B C6A 94(2) . 24_665
C4 C2 C1 119.5(6) . .
C4 C2 C3 121.6(7) . .
C3 C2 C1 118.8(7) . .
C4 C5 C4 117.9(11) . 24_665
C4 C5 N1B 119.9(6) . .
C4 C5 N1B 119.9(6) 24_665 .
C4 C5 N1A 120.3(6) . .
C4 C5 N1A 120.3(6) 24_665 .
C2 C3 C2 117.0(9) 24_665 .
N1A C6B C6B 94.9(13) . 18_454
C5 N1A C6B 111.9(11) . 24_665
C5 N1A C6B 111.9(11) . .
C6B N1A C6B 97(2) 24_665 .
C6A C6A N1B 103.5(15) 18_454 .

loop_
_geom_bond_atom_site_label_1
_geom_bond_atom_site_label_2
_geom_bond_distance
_geom_bond_site_symmetry_2
Cu1 Cu1 2.641(2) 19_565
Cu1 O2 1.927(5) .
Cu1 O2 1.927(5) 23_565
Cu1 O3 1.952(5) .
Cu1 O3 1.952(5) 23_565
Cu1 OW1 2.159(7) .
O2 C1 1.254(8) .
C1 O3 1.240(8) 5
C1 C2 1.533(10) .
O3 C1 1.240(8) 5
C4 C2 1.330(10) .
C4 C5 1.377(10) .
N1B C5 1.394(16) .
N1B C6A 1.586(11) .
N1B C6A 1.586(11) 24_665
C2 C3 1.382(8) .
C5 C4 1.377(10) 24_665
C5 N1A 1.394(16) .
C3 C2 1.382(8) 24_665
C6B C6B 1.66(4) 18_454
C6B N1A 1.586(11) .
N1A C6B 1.586(11) 24_665
C6A C6A 1.43(4) 18_454

loop_
_geom_torsion_atom_site_label_1
_geom_torsion_atom_site_label_2
_geom_torsion_atom_site_label_3
_geom_torsion_atom_site_label_4
_geom_torsion
_geom_torsion_site_symmetry_1
_geom_torsion_site_symmetry_4
Cu1 O2 C1 O3 6.0(11) . 5
Cu1 O2 C1 C2 -176.3(4) . .
O2 C1 C2 C4 -178.0(7) . .
O2 C1 C2 C3 5.7(10) . .
C1 C2 C3 C2 174.5(5) . 24_665
O3 C1 C2 C4 0.0(11) 5 .
O3 C1 C2 C3 -176.3(7) 5 .
C4 C2 C3 C2 -1.7(15) . 24_665
C4 C5 N1A C6B -43(2) 24_665 .
C4 C5 N1A C6B 150.8(14) . .
C4 C5 N1A C6B -150.8(14) 24_665 24_665
C4 C5 N1A C6B 43(2) . 24_665
C2 C4 C5 C4 -5.6(19) . 24_665
C2 C4 C5 N1B -168.7(12) . .
C2 C4 C5 N1A 160.7(12) . .
C5 C4 C2 C1 -172.4(9) . .
C5 C4 C2 C3 3.8(15) . .
C5 N1B C6A C6A -170.4(16) . 18_454
C6B C6B N1A C5 158.6(14) 18_454 .
C6B C6B N1A C6B -84.4(16) 18_454 24_665
C6A N1B C5 C4 -150.5(14) . .
C6A N1B C5 C4 -47(2) 24_665 .
C6A N1B C5 C4 47(2) . 24_665
C6A N1B C5 C4 150.5(14) 24_665 24_665
C6A N1B C6A C6A 75(2) 24_665 18_454

loop_
_smtbx_masks_void_nr
_smtbx_masks_void_average_x
_smtbx_masks_void_average_y
_smtbx_masks_void_average_z
_smtbx_masks_void_volume
_smtbx_masks_void_count_electrons
1 -0.659 -0.391 -0.334 7512.9 1010.3
